data_4129544
loop_
_publ_author_name
'Yang, Haifeng'
'Gabba\"i, Fran\,cois P'

_publ_section_title
;
 Activation of a Hydroamination Gold Catalyst by Oxidation of a
 Redox-Noninnocent Chlorostibine Z-Ligand.
;
_journal_issue 41
_journal_name_full 'Journal of the American Chemical Society'
_journal_page_first 13425
_journal_page_last 13432
_journal_paper_doi 10.1021/jacs.5b07998
_journal_volume 137
_journal_year 2015
_chemical_formula_sum 'C36 H28 Au Cl4 P2 Sb'
_chemical_formula_weight 983.04
_space_group_IT_number 14
_space_group_name_Hall '-P 2yn'
_space_group_name_H-M_alt 'P 1 21/n 1'
_symmetry_cell_setting monoclinic
_symmetry_space_group_name_H-M 'P 1 21/n 1'
_atom_sites_solution_hydrogens geom
_atom_sites_solution_primary direct
_atom_sites_solution_secondary difmap
_audit_creation_method SHELXL-97
_cell_angle_alpha 90.00
_cell_angle_beta 94.604(7)
_cell_angle_gamma 90.00
_cell_formula_units_Z 4
_cell_length_a 14.386(8)
_cell_length_b 12.541(7)
_cell_length_c 19.062(10)
_cell_measurement_temperature 110(2)
_cell_volume 3428(3)
_computing_cell_refinement 'Bruker SMART'
_computing_data_collection 'Bruker SMART'
_computing_data_reduction 'Bruker SMART'
_computing_molecular_graphics 'Bruker SHELXTL'
_computing_publication_material 'Bruker SHELXTL'
_computing_structure_refinement 'SHELXL-97 (Sheldrick, 2008)'
_computing_structure_solution 'SHELXS-97 (Sheldrick, 2008)'
_diffrn_ambient_temperature 110(2)
_diffrn_measured_fraction_theta_full 0.976
_diffrn_measured_fraction_theta_max 0.976
_diffrn_measurement_device_type 'CCD area detector'
_diffrn_measurement_method 'phi and omega scans'
_diffrn_radiation_monochromator graphite
_diffrn_radiation_source 'fine-focus sealed tube'
_diffrn_radiation_type MoK\a
_diffrn_radiation_wavelength 0.71073
_diffrn_reflns_av_R_equivalents 0.0795
_diffrn_reflns_av_sigmaI/netI 0.0714
_diffrn_reflns_limit_h_max 19
_diffrn_reflns_limit_h_min -19
_diffrn_reflns_limit_k_max 16
_diffrn_reflns_limit_k_min -16
_diffrn_reflns_limit_l_max 25
_diffrn_reflns_limit_l_min -25
_diffrn_reflns_number 39829
_diffrn_reflns_theta_full 28.60
_diffrn_reflns_theta_max 28.60
_diffrn_reflns_theta_min 1.95
_exptl_absorpt_coefficient_mu 5.494
_exptl_absorpt_correction_T_max 0.6676
_exptl_absorpt_correction_T_min 0.4380
_exptl_absorpt_correction_type multi-scan
_exptl_absorpt_process_details SADABS
_exptl_crystal_colour colourless
_exptl_crystal_density_diffrn 1.905
_exptl_crystal_density_meas ?
_exptl_crystal_density_method 'not measured'
_exptl_crystal_description block
_exptl_crystal_F_000 1888
_exptl_crystal_size_max 0.18
_exptl_crystal_size_mid 0.10
_exptl_crystal_size_min 0.08
_refine_diff_density_max 1.909
_refine_diff_density_min -2.660
_refine_diff_density_rms 0.205
_refine_ls_extinction_method none
_refine_ls_goodness_of_fit_ref 1.034
_refine_ls_hydrogen_treatment mixed
_refine_ls_matrix_type full
_refine_ls_number_parameters 397
_refine_ls_number_reflns 8578
_refine_ls_number_restraints 0
_refine_ls_restrained_S_all 1.034
_refine_ls_R_factor_all 0.0889
_refine_ls_R_factor_gt 0.0546
_refine_ls_shift/su_max 0.001
_refine_ls_shift/su_mean 0.000
_refine_ls_structure_factor_coef Fsqd
_refine_ls_weighting_details 'calc w=1/[\s^2^(Fo^2^)+(0.0513P)^2^+29.4906P] where P=(Fo^2^+2Fc^2^)/3'
_refine_ls_weighting_scheme calc
_refine_ls_wR_factor_gt 0.1235
_refine_ls_wR_factor_ref 0.1388
_reflns_number_gt 6049
_reflns_number_total 8578
_reflns_threshold_expression >2sigma(I)
_cod_data_source_file ja5b07998_si_003.cif
_cod_data_source_block 2-Cl
_cod_depositor_comments
;
The following automatic conversions were performed:

data item '_exptl_crystal_density_meas' value 'not measured' was
changed to '?' -- the value is perceived as not measured.

Automatic conversion script
Id: cif_fix_values 6909 2019-04-08 15:41:33Z antanas 
;
_cod_original_sg_symbol_H-M P21/n
_cod_database_code 4129544

loop_
_symmetry_equiv_pos_as_xyz
'x, y, z'
'-x+1/2, y+1/2, -z+1/2'
'-x, -y, -z'
'x-1/2, -y-1/2, z-1/2'

loop_
_atom_site_label
_atom_site_type_symbol
_atom_site_fract_x
_atom_site_fract_y
_atom_site_fract_z
_atom_site_U_iso_or_equiv
_atom_site_adp_type
_atom_site_occupancy
_atom_site_symmetry_multiplicity
_atom_site_calc_flag
_atom_site_refinement_flags
Au1 Au 0.46697(2) 0.29353(2) 0.195692(17) 0.02635(10) Uani 1 1 d .
Sb1 Sb 0.50325(4) 0.36217(5) 0.32925(3) 0.03556(16) Uani 1 1 d .
Cl1 Cl 0.5479(3) 0.4545(3) 0.43529(19) 0.0865(11) Uani 1 1 d .
P1 P 0.60419(15) 0.19526(18) 0.20865(13) 0.0334(5) Uani 1 1 d .
C1 C 0.6399(6) 0.2804(8) 0.3431(5) 0.042(2) Uani 1 1 d .
Cl2 Cl 0.44092(18) 0.1956(2) 0.37926(14) 0.0476(6) Uani 1 1 d .
P2 P 0.33677(14) 0.40495(17) 0.18787(12) 0.0273(5) Uani 1 1 d .
C2 C 0.6946(8) 0.2935(10) 0.4072(6) 0.058(3) Uani 1 1 d .
H2A H 0.6766 0.3418 0.4421 0.070 Uiso 1 1 calc R
Cl3 Cl 0.56219(18) 0.5225(2) 0.27063(16) 0.0531(7) Uani 1 1 d .
C3 C 0.7770(8) 0.2324(11) 0.4180(7) 0.065(4) Uani 1 1 d .
H3A H 0.8136 0.2383 0.4616 0.078 Uiso 1 1 calc R
Cl4 Cl 0.44006(14) 0.23000(16) 0.07328(11) 0.0314(4) Uani 1 1 d .
C4 C 0.8059(8) 0.1650(10) 0.3676(7) 0.061(3) Uani 1 1 d .
H4A H 0.8621 0.1255 0.3756 0.073 Uiso 1 1 calc R
C5 C 0.7515(7) 0.1557(9) 0.3047(6) 0.050(3) Uani 1 1 d .
H5A H 0.7707 0.1098 0.2689 0.060 Uiso 1 1 calc R
C6 C 0.6686(6) 0.2135(7) 0.2934(5) 0.037(2) Uani 1 1 d .
C7 C 0.3617(6) 0.4304(7) 0.3338(5) 0.0317(19) Uani 1 1 d .
C8 C 0.3327(8) 0.4555(8) 0.4000(6) 0.048(2) Uani 1 1 d .
H8A H 0.3732 0.4453 0.4413 0.057 Uiso 1 1 calc R
C9 C 0.2442(8) 0.4954(8) 0.4042(6) 0.049(3) Uani 1 1 d .
H9A H 0.2240 0.5130 0.4490 0.059 Uiso 1 1 calc R
C10 C 0.1842(7) 0.5106(8) 0.3452(6) 0.046(2) Uani 1 1 d .
H10A H 0.1240 0.5398 0.3493 0.055 Uiso 1 1 calc R
C11 C 0.2120(6) 0.4828(7) 0.2791(5) 0.038(2) Uani 1 1 d .
H11A H 0.1710 0.4918 0.2379 0.046 Uiso 1 1 calc R
C12 C 0.3029(6) 0.4409(6) 0.2748(5) 0.0315(19) Uani 1 1 d .
C13 C 0.5828(6) 0.0536(7) 0.1996(5) 0.040(2) Uani 1 1 d .
C14 C 0.5690(7) -0.0050(7) 0.2612(6) 0.046(2) Uani 1 1 d .
H14A H 0.5745 0.0284 0.3060 0.055 Uiso 1 1 calc R
C15 C 0.5469(8) -0.1131(10) 0.2545(7) 0.060(3) Uani 1 1 d .
H15A H 0.5402 -0.1541 0.2957 0.073 Uiso 1 1 calc R
C16 C 0.5348(7) -0.1609(9) 0.1908(7) 0.058(3) Uani 1 1 d .
H16A H 0.5178 -0.2341 0.1875 0.070 Uiso 1 1 calc R
C17 C 0.5473(7) -0.1027(8) 0.1297(6) 0.052(3) Uani 1 1 d .
H17A H 0.5392 -0.1369 0.0851 0.062 Uiso 1 1 calc R
C18 C 0.5715(6) 0.0055(7) 0.1333(6) 0.041(2) Uani 1 1 d .
H18A H 0.5800 0.0451 0.0918 0.050 Uiso 1 1 calc R
C19 C 0.6855(6) 0.2384(7) 0.1453(5) 0.035(2) Uani 1 1 d .
C20 C 0.7473(7) 0.1685(9) 0.1183(6) 0.048(3) Uani 1 1 d .
H20A H 0.7455 0.0945 0.1288 0.057 Uiso 1 1 calc R
C21 C 0.8130(7) 0.2093(10) 0.0748(6) 0.056(3) Uani 1 1 d .
H21A H 0.8562 0.1624 0.0557 0.067 Uiso 1 1 calc R
C22 C 0.8156(7) 0.3171(9) 0.0595(6) 0.051(3) Uani 1 1 d .
H22A H 0.8600 0.3430 0.0294 0.061 Uiso 1 1 calc R
C23 C 0.7542(7) 0.3881(8) 0.0876(5) 0.046(2) Uani 1 1 d .
H23A H 0.7571 0.4622 0.0779 0.055 Uiso 1 1 calc R
C24 C 0.6886(7) 0.3479(8) 0.1303(5) 0.042(2) Uani 1 1 d .
H24A H 0.6455 0.3949 0.1495 0.050 Uiso 1 1 calc R
C25 C 0.2328(6) 0.3475(8) 0.1439(5) 0.039(2) Uani 1 1 d .
C26 C 0.1905(7) 0.2623(8) 0.1771(7) 0.055(3) Uani 1 1 d .
H26A H 0.2151 0.2355 0.2214 0.066 Uiso 1 1 calc R
C27 C 0.1100(8) 0.2185(9) 0.1414(9) 0.074(5) Uani 1 1 d .
H27A H 0.0790 0.1617 0.1628 0.089 Uiso 1 1 calc R
C28 C 0.0753(8) 0.2548(13) 0.0775(9) 0.082(5) Uani 1 1 d .
H28A H 0.0223 0.2213 0.0540 0.098 Uiso 1 1 calc R
C29 C 0.1153(9) 0.3372(15) 0.0477(8) 0.088(5) Uani 1 1 d .
H29A H 0.0887 0.3648 0.0041 0.106 Uiso 1 1 calc R
C30 C 0.1952(7) 0.3829(12) 0.0798(6) 0.063(3) Uani 1 1 d .
H30A H 0.2245 0.4396 0.0570 0.076 Uiso 1 1 calc R
C31 C 0.3618(6) 0.5248(6) 0.1387(4) 0.0279(17) Uani 1 1 d .
C32 C 0.3028(7) 0.6144(8) 0.1430(5) 0.046(2) Uani 1 1 d .
H32A H 0.2537 0.6137 0.1735 0.055 Uiso 1 1 calc R
C33 C 0.3179(9) 0.7040(9) 0.1016(6) 0.057(3) Uani 1 1 d .
H33A H 0.2791 0.7651 0.1041 0.069 Uiso 1 1 calc R
C34 C 0.3889(7) 0.7037(8) 0.0573(5) 0.045(2) Uani 1 1 d .
H34A H 0.3990 0.7643 0.0290 0.054 Uiso 1 1 calc R
C35 C 0.4453(6) 0.6152(7) 0.0540(5) 0.037(2) Uani 1 1 d .
H35A H 0.4944 0.6156 0.0236 0.045 Uiso 1 1 calc R
C36 C 0.4317(6) 0.5268(7) 0.0939(5) 0.034(2) Uani 1 1 d .
H36A H 0.4710 0.4665 0.0906 0.041 Uiso 1 1 calc R

loop_
_atom_site_aniso_label
_atom_site_aniso_U_11
_atom_site_aniso_U_22
_atom_site_aniso_U_33
_atom_site_aniso_U_23
_atom_site_aniso_U_13
_atom_site_aniso_U_12
Au1 0.02149(15) 0.02424(16) 0.03271(18) 0.00332(13) -0.00157(11) 0.00037(13)
Sb1 0.0340(3) 0.0318(3) 0.0390(3) 0.0013(3) -0.0084(3) -0.0049(3)
Cl1 0.108(3) 0.081(2) 0.068(2) -0.0192(19) -0.016(2) 0.013(2)
P1 0.0236(10) 0.0308(12) 0.0447(14) 0.0043(10) -0.0032(9) 0.0039(9)
C1 0.029(5) 0.048(6) 0.048(6) 0.010(5) -0.013(4) -0.007(4)
Cl2 0.0473(14) 0.0423(13) 0.0535(15) 0.0150(11) 0.0053(11) -0.0034(11)
P2 0.0220(10) 0.0261(10) 0.0336(12) -0.0009(9) 0.0003(9) 0.0010(8)
C2 0.052(7) 0.067(8) 0.052(7) 0.011(6) -0.020(5) -0.009(6)
Cl3 0.0387(13) 0.0370(13) 0.0818(19) 0.0127(13) -0.0060(13) -0.0111(11)
C3 0.038(6) 0.084(9) 0.067(8) 0.040(7) -0.026(6) -0.018(6)
Cl4 0.0325(10) 0.0302(10) 0.0310(11) 0.0006(8) -0.0008(8) 0.0031(8)
C4 0.038(6) 0.063(7) 0.077(9) 0.026(7) -0.016(6) -0.005(5)
C5 0.031(5) 0.054(6) 0.063(7) 0.015(5) -0.005(5) 0.000(5)
C6 0.024(4) 0.037(5) 0.049(6) 0.011(4) -0.006(4) -0.005(4)
C7 0.026(4) 0.025(4) 0.045(5) -0.007(4) 0.005(4) -0.007(3)
C8 0.051(6) 0.047(6) 0.047(6) -0.001(5) 0.011(5) -0.011(5)
C9 0.059(7) 0.041(6) 0.051(6) -0.008(5) 0.023(5) -0.017(5)
C10 0.040(6) 0.036(5) 0.063(7) -0.014(5) 0.017(5) -0.008(4)
C11 0.036(5) 0.032(5) 0.047(6) -0.007(4) 0.009(4) -0.003(4)
C12 0.035(5) 0.021(4) 0.039(5) -0.004(4) 0.007(4) -0.001(3)
C13 0.024(4) 0.034(5) 0.061(6) 0.010(5) -0.002(4) 0.007(4)
C14 0.045(6) 0.026(5) 0.065(7) 0.005(5) -0.005(5) -0.003(4)
C15 0.047(7) 0.065(8) 0.068(8) 0.020(6) -0.003(6) -0.006(6)
C16 0.042(6) 0.035(6) 0.097(10) -0.003(6) 0.004(6) -0.004(5)
C17 0.047(6) 0.040(6) 0.067(7) -0.002(5) -0.004(5) 0.002(5)
C18 0.026(5) 0.034(5) 0.064(7) 0.002(5) -0.001(4) 0.001(4)
C19 0.022(4) 0.034(5) 0.047(5) 0.006(4) 0.001(4) 0.003(4)
C20 0.033(5) 0.052(6) 0.059(7) 0.006(5) 0.005(5) 0.009(5)
C21 0.034(5) 0.071(8) 0.063(7) -0.003(6) 0.011(5) 0.001(5)
C22 0.035(5) 0.069(8) 0.051(6) 0.000(5) 0.015(5) -0.006(5)
C23 0.050(6) 0.038(5) 0.051(6) 0.004(5) 0.005(5) -0.008(5)
C24 0.035(5) 0.044(6) 0.046(6) -0.007(5) -0.003(4) 0.002(4)
C25 0.029(5) 0.040(5) 0.046(6) -0.014(4) -0.005(4) 0.006(4)
C26 0.040(6) 0.024(5) 0.101(10) -0.008(5) 0.006(6) 0.002(4)
C27 0.038(6) 0.035(6) 0.151(15) -0.038(8) 0.018(8) -0.008(5)
C28 0.031(6) 0.101(11) 0.112(13) -0.071(10) -0.004(7) -0.001(7)
C29 0.051(8) 0.129(14) 0.082(10) -0.042(10) -0.013(7) -0.016(9)
C30 0.032(5) 0.109(11) 0.046(6) -0.014(7) -0.006(5) -0.005(6)
C31 0.031(4) 0.025(4) 0.027(4) 0.004(3) -0.001(3) 0.003(3)
C32 0.053(6) 0.048(6) 0.039(6) 0.015(5) 0.015(5) 0.015(5)
C33 0.070(8) 0.043(6) 0.061(7) 0.015(5) 0.010(6) 0.024(6)
C34 0.050(6) 0.040(5) 0.044(6) 0.010(5) -0.001(5) -0.001(5)
C35 0.038(5) 0.032(5) 0.042(5) 0.005(4) 0.008(4) -0.001(4)
C36 0.033(5) 0.025(4) 0.045(5) -0.001(4) 0.005(4) 0.004(4)

loop_
_atom_type_symbol
_atom_type_description
_atom_type_scat_dispersion_real
_atom_type_scat_dispersion_imag
_atom_type_scat_source
C C 0.0033 0.0016 'International Tables Vol C Tables 4.2.6.8 and 6.1.1.4'
H H 0.0000 0.0000 'International Tables Vol C Tables 4.2.6.8 and 6.1.1.4'
P P 0.1023 0.0942 'International Tables Vol C Tables 4.2.6.8 and 6.1.1.4'
Cl Cl 0.1484 0.1585 'International Tables Vol C Tables 4.2.6.8 and 6.1.1.4'
Sb Sb -0.5866 1.5461 'International Tables Vol C Tables 4.2.6.8 and 6.1.1.4'
Au Au -2.0133 8.8022 'International Tables Vol C Tables 4.2.6.8 and 6.1.1.4'

loop_
_geom_angle_atom_site_label_1
_geom_angle_atom_site_label_2
_geom_angle_atom_site_label_3
_geom_angle
P1 Au1 P2 174.76(8)
P1 Au1 Cl4 89.81(8)
P2 Au1 Cl4 93.94(7)
P1 Au1 Sb1 88.31(7)
P2 Au1 Sb1 87.86(6)
Cl4 Au1 Sb1 177.88(5)
C7 Sb1 C1 169.6(4)
C7 Sb1 Cl1 88.0(2)
C1 Sb1 Cl1 87.0(3)
C7 Sb1 Cl3 93.0(2)
C1 Sb1 Cl3 95.5(3)
Cl1 Sb1 Cl3 84.80(13)
C7 Sb1 Cl2 87.1(2)
C1 Sb1 Cl2 84.8(3)
Cl1 Sb1 Cl2 99.45(13)
Cl3 Sb1 Cl2 175.75(10)
C7 Sb1 Au1 92.9(2)
C1 Sb1 Au1 93.9(3)
Cl1 Sb1 Au1 167.95(11)
Cl3 Sb1 Au1 83.15(8)
Cl2 Sb1 Au1 92.59(7)
C13 P1 C6 106.2(4)
C13 P1 C19 109.9(4)
C6 P1 C19 104.1(4)
C13 P1 Au1 112.0(3)
C6 P1 Au1 113.4(3)
C19 P1 Au1 110.8(3)
C6 C1 C2 120.0(10)
C6 C1 Sb1 121.3(6)
C2 C1 Sb1 118.6(9)
C25 P2 C12 104.4(4)
C25 P2 C31 106.3(4)
C12 P2 C31 110.0(4)
C25 P2 Au1 115.0(3)
C12 P2 Au1 111.3(3)
C31 P2 Au1 109.7(3)
C1 C2 C3 117.8(12)
C4 C3 C2 122.0(11)
C3 C4 C5 118.6(11)
C4 C5 C6 120.4(12)
C1 C6 C5 121.1(9)
C1 C6 P1 122.7(7)
C5 C6 P1 116.2(8)
C12 C7 C8 120.9(9)
C12 C7 Sb1 121.2(6)
C8 C7 Sb1 117.7(7)
C9 C8 C7 118.6(10)
C8 C9 C10 121.7(10)
C9 C10 C11 119.8(10)
C10 C11 C12 118.4(9)
C7 C12 C11 120.3(8)
C7 C12 P2 122.3(7)
C11 C12 P2 117.3(7)
C18 C13 C14 120.9(9)
C18 C13 P1 121.1(7)
C14 C13 P1 117.8(8)
C15 C14 C13 118.4(11)
C16 C15 C14 121.6(11)
C15 C16 C17 120.0(11)
C16 C17 C18 120.9(11)
C13 C18 C17 118.2(10)
C20 C19 C24 121.0(9)
C20 C19 P1 121.6(7)
C24 C19 P1 117.1(7)
C19 C20 C21 118.3(10)
C22 C21 C20 120.8(11)
C21 C22 C23 121.0(10)
C24 C23 C22 118.4(10)
C23 C24 C19 120.5(9)
C30 C25 C26 119.5(10)
C30 C25 P2 122.6(9)
C26 C25 P2 117.9(8)
C27 C26 C25 116.7(12)
C28 C27 C26 122.2(13)
C27 C28 C29 120.1(12)
C28 C29 C30 120.3(15)
C25 C30 C29 121.1(14)
C36 C31 C32 119.7(8)
C36 C31 P2 121.4(6)
C32 C31 P2 118.7(7)
C31 C32 C33 118.9(9)
C34 C33 C32 120.0(10)
C33 C34 C35 119.9(9)
C36 C35 C34 121.1(9)
C35 C36 C31 120.4(8)

loop_
_geom_bond_atom_site_label_1
_geom_bond_atom_site_label_2
_geom_bond_distance
Au1 P1 2.323(2)
Au1 P2 2.332(2)
Au1 Cl4 2.467(2)
Au1 Sb1 2.6985(14)
Sb1 C7 2.216(8)
Sb1 C1 2.215(10)
Sb1 Cl1 2.373(3)
Sb1 Cl3 2.482(3)
Sb1 Cl2 2.493(3)
P1 C13 1.809(10)
P1 C6 1.810(10)
P1 C19 1.830(9)
C1 C6 1.355(14)
C1 C2 1.409(13)
P2 C25 1.804(9)
P2 C12 1.821(9)
P2 C31 1.823(8)
C2 C3 1.413(17)
C3 C4 1.370(18)
C4 C5 1.383(15)
C5 C6 1.398(13)
C7 C12 1.358(12)
C7 C8 1.398(13)
C8 C9 1.376(15)
C9 C10 1.374(15)
C10 C11 1.397(13)
C11 C12 1.417(12)
C13 C18 1.399(14)
C13 C14 1.411(14)
C14 C15 1.396(15)
C15 C16 1.354(17)
C16 C17 1.398(16)
C17 C18 1.401(14)
C19 C20 1.378(13)
C19 C24 1.403(13)
C20 C21 1.401(15)
C21 C22 1.384(16)
C22 C23 1.391(15)
C23 C24 1.389(14)
C25 C30 1.371(15)
C25 C26 1.405(15)
C26 C27 1.406(16)
C27 C28 1.36(2)
C28 C29 1.33(2)
C29 C30 1.383(16)
C31 C36 1.370(12)
C31 C32 1.414(12)
C32 C33 1.401(14)
C33 C34 1.377(15)
C34 C35 1.379(13)
C35 C36 1.366(12)
